data_2223801
loop_
_publ_author_name
'Pervez, Humayun'
'Yaqub, Muhammad'
'Manzoor, Nazia'
'Tahir, M. Nawaz'
'Iqbal, M. Saeed'

_publ_section_title
;
 1-(5-Nitro-2-oxoindolin-3-ylidene)-4-<i>o</i>-tolylthiosemicarbazide
 methanol monosolvate
;
_journal_coeditor_code HB5167
_journal_issue 11
_journal_name_full 'Acta Crystallographica Section E'
_journal_page_first o2858
_journal_paper_doi 10.1107/S1600536809043633
_journal_volume 65
_journal_year 2009
_chemical_formula_iupac 'C16 H13 N5 O3 S, C H4 O'
_chemical_formula_moiety 'C16 H13 N5 O3 S, C H4 O'
_chemical_formula_sum 'C17 H17 N5 O4 S'
_chemical_formula_weight 387.42
_chemical_name_systematic
;
1-(5-Nitro-2-oxoindolin-3-ylidene)-4-<i>o</i>-tolylthiosemicarbazide
methanol monosolvate
;
_space_group_IT_number 14
_symmetry_cell_setting monoclinic
_symmetry_space_group_name_Hall '-P 2ybc'
_symmetry_space_group_name_H-M 'P 1 21/c 1'
_atom_sites_solution_hydrogens geom
_atom_sites_solution_primary direct
_atom_sites_solution_secondary difmap
_audit_creation_method SHELXL-97
_cell_angle_alpha 90
_cell_angle_beta 119.847(2)
_cell_angle_gamma 90
_cell_formula_units_Z 4
_cell_length_a 14.2485(5)
_cell_length_b 7.6986(3)
_cell_length_c 18.5937(6)
_cell_measurement_reflns_used 2975
_cell_measurement_temperature 296(2)
_cell_measurement_theta_max 27.50
_cell_measurement_theta_min 2.53
_cell_volume 1769.07(11)
_computing_cell_refinement 'SAINT (Bruker, 2007)'
_computing_data_collection 'APEX2 (Bruker, 2007)'
_computing_data_reduction 'SAINT (Bruker, 2007)'
_computing_molecular_graphics 'ORTEP-3 for Windows (Farrugia, 1997) and PLATON (Spek, 2009)'
_computing_publication_material
;
WinGX (Farrugia, 1999) and PLATON (Spek, 2009)
;
_computing_structure_refinement 'SHELXL97 (Sheldrick, 2008)'
_computing_structure_solution 'SHELXS97 (Sheldrick, 2008)'
_diffrn_ambient_temperature 296(2)
_diffrn_detector_area_resol_mean 7.60
_diffrn_measured_fraction_theta_full 0.999
_diffrn_measured_fraction_theta_max 0.988
_diffrn_measurement_device_type 'Bruker Kappa APEXII CCD'
_diffrn_measurement_method \w
_diffrn_radiation_monochromator graphite
_diffrn_radiation_source 'fine-focus sealed tube'
_diffrn_radiation_type MoK\a
_diffrn_radiation_wavelength 0.71073
_diffrn_reflns_av_R_equivalents 0.0306
_diffrn_reflns_av_sigmaI/netI 0.0283
_diffrn_reflns_limit_h_max 18
_diffrn_reflns_limit_h_min -18
_diffrn_reflns_limit_k_max 10
_diffrn_reflns_limit_k_min -10
_diffrn_reflns_limit_l_max 23
_diffrn_reflns_limit_l_min -23
_diffrn_reflns_number 18543
_diffrn_reflns_theta_full 25.00
_diffrn_reflns_theta_max 27.50
_diffrn_reflns_theta_min 2.53
_diffrn_standards_number 0
_exptl_absorpt_coefficient_mu 0.218
_exptl_absorpt_correction_T_max 0.974
_exptl_absorpt_correction_T_min 0.963
_exptl_absorpt_correction_type multi-scan
_exptl_absorpt_process_details '(SADABS; Bruker, 2005)'
_exptl_crystal_colour yellow
_exptl_crystal_density_diffrn 1.455
_exptl_crystal_density_method 'not measured'
_exptl_crystal_description 'cut needle'
_exptl_crystal_F_000 808
_exptl_crystal_size_max 0.30
_exptl_crystal_size_mid 0.16
_exptl_crystal_size_min 0.12
_refine_diff_density_max 0.240
_refine_diff_density_min -0.220
_refine_ls_goodness_of_fit_ref 1.026
_refine_ls_hydrogen_treatment constr
_refine_ls_matrix_type full
_refine_ls_number_parameters 249
_refine_ls_number_reflns 4005
_refine_ls_number_restraints 0
_refine_ls_restrained_S_all 1.026
_refine_ls_R_factor_all 0.0572
_refine_ls_R_factor_gt 0.0378
_refine_ls_shift/su_max 0.000
_refine_ls_shift/su_mean 0.000
_refine_ls_structure_factor_coef Fsqd
_refine_ls_weighting_details 'calc w=1/[\s^2^(Fo^2^)+(0.0413P)^2^+0.4905P] where P=(Fo^2^+2Fc^2^)/3'
_refine_ls_weighting_scheme calc
_refine_ls_wR_factor_gt 0.0883
_refine_ls_wR_factor_ref 0.0980
_reflns_number_gt 2975
_reflns_number_total 4005
_reflns_threshold_expression I>2\s(I)
_cod_data_source_file hb5167.cif
_cod_data_source_block I
_cod_original_sg_symbol_H-M 'P 21/c'
_cod_database_code 2223801
_cod_database_fobs_code 2223801

loop_
_symmetry_equiv_pos_site_id
_symmetry_equiv_pos_as_xyz
1 x,y,z
2 -x,1/2+y,1/2-z
3 -x,-y,-z
4 x,1/2-y,1/2+z

loop_
_atom_site_aniso_label
_atom_site_aniso_U_11
_atom_site_aniso_U_22
_atom_site_aniso_U_33
_atom_site_aniso_U_12
_atom_site_aniso_U_13
_atom_site_aniso_U_23
S1 0.0570(3) 0.0429(3) 0.0355(3) 0.0174(2) 0.0165(2) -0.0014(2)
O1 0.0506(7) 0.0385(7) 0.0345(7) 0.0088(5) 0.0077(5) 0.0026(5)
O2 0.0627(8) 0.0480(8) 0.0382(8) 0.0117(6) 0.0164(6) 0.0063(6)
O3 0.0910(10) 0.0387(8) 0.0612(9) 0.0172(7) 0.0390(8) -0.0016(7)
N1 0.0443(7) 0.0392(8) 0.0220(7) -0.0009(6) 0.0083(6) -0.0004(6)
N2 0.0372(7) 0.0302(7) 0.0291(7) 0.0014(5) 0.0119(6) -0.0027(6)
N3 0.0428(7) 0.0361(8) 0.0265(7) 0.0084(6) 0.0084(6) -0.0021(6)
N4 0.0441(7) 0.0288(7) 0.0285(7) 0.0046(6) 0.0121(6) -0.0030(6)
N5 0.0475(8) 0.0347(8) 0.0436(9) 0.0026(6) 0.0253(7) 0.0013(7)
C1 0.0333(7) 0.0308(8) 0.0254(8) -0.0043(6) 0.0122(6) -0.0032(6)
C2 0.0359(8) 0.0346(8) 0.0251(8) -0.0021(6) 0.0129(6) -0.0012(7)
C3 0.0361(8) 0.0322(8) 0.0341(9) -0.0005(6) 0.0174(7) 0.0012(7)
C4 0.0428(8) 0.0359(9) 0.0364(9) -0.0039(7) 0.0205(7) -0.0094(7)
C5 0.0430(9) 0.0437(10) 0.0258(8) -0.0063(7) 0.0149(7) -0.0077(7)
C6 0.0346(7) 0.0333(8) 0.0269(8) -0.0052(6) 0.0122(6) -0.0016(7)
C7 0.0355(8) 0.0348(9) 0.0285(8) -0.0031(7) 0.0085(6) -0.0006(7)
C8 0.0325(7) 0.0305(8) 0.0254(8) -0.0024(6) 0.0100(6) -0.0006(7)
C9 0.0397(8) 0.0339(9) 0.0288(8) 0.0004(7) 0.0159(7) -0.0005(7)
C10 0.0339(7) 0.0347(9) 0.0278(8) 0.0030(6) 0.0134(6) -0.0027(7)
C11 0.0347(8) 0.0391(9) 0.0333(9) 0.0045(7) 0.0146(7) 0.0024(7)
C12 0.0433(9) 0.0588(12) 0.0279(9) 0.0085(8) 0.0095(7) 0.0049(8)
C13 0.0396(9) 0.0605(12) 0.0356(10) 0.0019(8) 0.0077(8) -0.0153(9)
C14 0.0428(9) 0.0401(10) 0.0518(11) -0.0056(8) 0.0196(8) -0.0132(9)
C15 0.0472(9) 0.0368(9) 0.0390(10) -0.0003(7) 0.0207(8) 0.0001(8)
C16 0.0581(11) 0.0461(11) 0.0468(11) -0.0016(9) 0.0171(9) 0.0114(9)
O4 0.1094(13) 0.0594(9) 0.0329(8) 0.0304(9) 0.0147(8) -0.0028(7)
C17 0.0589(11) 0.0478(12) 0.0609(14) 0.0006(9) 0.0206(10) -0.0080(10)

loop_
_atom_site_type_symbol
_atom_site_label
_atom_site_fract_x
_atom_site_fract_y
_atom_site_fract_z
_atom_site_U_iso_or_equiv
_atom_site_thermal_displace_type
_atom_site_calc_flag
_atom_site_refinement_flags
_atom_site_occupancy
S S1 0.36128(4) -0.18526(6) 0.42815(3) 0.0480(2) Uani . . 1.000
O O1 0.43184(10) 0.09444(15) 0.66176(7) 0.0471(4) Uani . . 1.000
O O2 0.09516(11) 0.88792(17) 0.44105(8) 0.0535(5) Uani . . 1.000
O O3 0.14063(12) 1.04229(17) 0.54995(9) 0.0631(5) Uani . . 1.000
N N1 0.39348(11) 0.35294(18) 0.70502(8) 0.0388(4) Uani . . 1.000
N N2 0.28711(10) 0.24879(17) 0.49325(8) 0.0342(4) Uani . . 1.000
N N3 0.33161(11) 0.09298(17) 0.49406(8) 0.0390(4) Uani . . 1.000
N N4 0.20990(10) 0.06337(17) 0.35699(8) 0.0364(4) Uani . . 1.000
N N5 0.14422(11) 0.90750(18) 0.51621(9) 0.0408(5) Uani . . 1.000
C C1 0.28486(11) 0.4853(2) 0.58087(9) 0.0309(4) Uani . . 1.000
C C2 0.22200(12) 0.6183(2) 0.52973(10) 0.0329(5) Uani . . 1.000
C C3 0.21086(12) 0.7648(2) 0.56800(10) 0.0342(5) Uani . . 1.000
C C4 0.25938(13) 0.7812(2) 0.65330(10) 0.0380(5) Uani . . 1.000
C C5 0.32173(13) 0.6488(2) 0.70422(10) 0.0385(5) Uani . . 1.000
C C6 0.33402(12) 0.5016(2) 0.66721(9) 0.0330(4) Uani . . 1.000
C C7 0.38889(12) 0.2370(2) 0.64829(10) 0.0362(5) Uani . . 1.000
C C8 0.31690(12) 0.3173(2) 0.56487(9) 0.0314(4) Uani . . 1.000
C C9 0.29577(12) -0.0024(2) 0.42330(9) 0.0346(5) Uani . . 1.000
C C10 0.14634(12) -0.0135(2) 0.27704(9) 0.0330(5) Uani . . 1.000
C C11 0.11584(12) 0.0923(2) 0.20843(10) 0.0367(5) Uani . . 1.000
C C12 0.04962(14) 0.0193(3) 0.13070(10) 0.0470(6) Uani . . 1.000
C C13 0.01474(14) -0.1498(3) 0.12170(11) 0.0501(6) Uani . . 1.000
C C14 0.04524(13) -0.2512(2) 0.19058(12) 0.0466(6) Uani . . 1.000
C C15 0.11076(14) -0.1830(2) 0.26893(11) 0.0413(5) Uani . . 1.000
C C16 0.15262(16) 0.2771(3) 0.21779(12) 0.0543(6) Uani . . 1.000
O O4 0.46564(14) 0.2556(2) 0.37038(8) 0.0764(6) Uani . . 1.000
C C17 0.43827(17) 0.4240(3) 0.37829(13) 0.0599(7) Uani . . 1.000
H H1 0.42879 0.33638 0.75775 0.0465 Uiso . . 1.000
H H2 0.18875 0.60978 0.47231 0.0395 Uiso . . 1.000
H H3 0.38341 0.05337 0.53999 0.0468 Uiso . . 1.000
H H4 0.24971 0.88234 0.67621 0.0456 Uiso . . 1.000
H H4A 0.19014 0.16531 0.36307 0.0437 Uiso . . 1.000
H H5 0.35450 0.65800 0.76159 0.0462 Uiso . . 1.000
H H12 0.02844 0.08685 0.08361 0.0563 Uiso . . 1.000
H H13 -0.02945 -0.19550 0.06905 0.0601 Uiso . . 1.000
H H14 0.02187 -0.36585 0.18459 0.0559 Uiso . . 1.000
H H15 0.13064 -0.25081 0.31575 0.0496 Uiso . . 1.000
H H16A 0.23026 0.28089 0.24674 0.0814 Uiso . . 1.000
H H16B 0.12630 0.34033 0.24866 0.0814 Uiso . . 1.000
H H16C 0.12490 0.32864 0.16396 0.0814 Uiso . . 1.000
H H4B 0.50868 0.21697 0.41631 0.0916 Uiso . . 1.000
H H17A 0.38390 0.42215 0.39442 0.0898 Uiso . . 1.000
H H17B 0.41066 0.48319 0.32618 0.0898 Uiso . . 1.000
H H17C 0.50125 0.48363 0.41975 0.0898 Uiso . . 1.000

loop_
_atom_type_symbol
_atom_type_description
_atom_type_scat_dispersion_real
_atom_type_scat_dispersion_imag
_atom_type_scat_source
C C 0.0033 0.0016 'International Tables Vol C Tables 4.2.6.8 and 6.1.1.4'
H H 0.0000 0.0000 'International Tables Vol C Tables 4.2.6.8 and 6.1.1.4'
N N 0.0061 0.0033 'International Tables Vol C Tables 4.2.6.8 and 6.1.1.4'
O O 0.0106 0.0060 'International Tables Vol C Tables 4.2.6.8 and 6.1.1.4'
S S 0.1246 0.1234 'International Tables Vol C Tables 4.2.6.8 and 6.1.1.4'

loop_
_geom_angle_atom_site_label_1
_geom_angle_atom_site_label_2
_geom_angle_atom_site_label_3
_geom_angle_site_symmetry_1
_geom_angle_site_symmetry_2
_geom_angle_site_symmetry_3
_geom_angle
_geom_angle_publ_flag
C17 O4 H4B . . . 109.00 no
C6 N1 C7 . . . 111.53(13) no
N3 N2 C8 . . . 116.02(13) no
N2 N3 C9 . . . 121.18(13) no
C9 N4 C10 . . . 128.37(14) no
O2 N5 C3 . . . 118.45(14) no
O3 N5 C3 . . . 118.61(14) no
O2 N5 O3 . . . 122.94(15) no
C6 N1 H1 . . . 124.00 no
C7 N1 H1 . . . 124.00 no
N2 N3 H3 . . . 119.00 no
C9 N3 H3 . . . 119.00 no
C10 N4 H4A . . . 116.00 no
C9 N4 H4A . . . 116.00 no
C2 C1 C6 . . . 120.36(15) no
C2 C1 C8 . . . 133.02(14) no
C6 C1 C8 . . . 106.61(13) no
C1 C2 C3 . . . 116.82(15) no
N5 C3 C4 . . . 118.52(14) no
N5 C3 C2 . . . 118.56(14) no
C2 C3 C4 . . . 122.92(15) no
C3 C4 C5 . . . 120.31(15) no
C4 C5 C6 . . . 117.66(15) no
N1 C6 C1 . . . 109.71(14) no
N1 C6 C5 . . . 128.35(14) no
C1 C6 C5 . . . 121.94(15) no
N1 C7 C8 . . . 106.00(13) no
O1 C7 C8 . . . 126.66(15) no
O1 C7 N1 . . . 127.32(15) no
N2 C8 C1 . . . 126.86(14) no
C1 C8 C7 . . . 106.14(13) no
N2 C8 C7 . . . 126.98(15) no
N3 C9 N4 . . . 114.76(14) no
S1 C9 N4 . . . 127.11(12) no
S1 C9 N3 . . . 118.14(12) no
C11 C10 C15 . . . 121.60(15) no
N4 C10 C15 . . . 120.89(14) no
N4 C10 C11 . . . 117.36(14) no
C10 C11 C12 . . . 117.23(16) no
C10 C11 C16 . . . 121.31(15) no
C12 C11 C16 . . . 121.46(16) no
C11 C12 C13 . . . 121.76(17) no
C12 C13 C14 . . . 119.86(17) no
C13 C14 C15 . . . 120.05(16) no
C10 C15 C14 . . . 119.48(15) no
C1 C2 H2 . . . 122.00 no
C3 C2 H2 . . . 122.00 no
C5 C4 H4 . . . 120.00 no
C3 C4 H4 . . . 120.00 no
C4 C5 H5 . . . 121.00 no
C6 C5 H5 . . . 121.00 no
C13 C12 H12 . . . 119.00 no
C11 C12 H12 . . . 119.00 no
C12 C13 H13 . . . 120.00 no
C14 C13 H13 . . . 120.00 no
C15 C14 H14 . . . 120.00 no
C13 C14 H14 . . . 120.00 no
C10 C15 H15 . . . 120.00 no
C14 C15 H15 . . . 120.00 no
C11 C16 H16B . . . 109.00 no
C11 C16 H16C . . . 109.00 no
C11 C16 H16A . . . 109.00 no
H16A C16 H16C . . . 109.00 no
H16B C16 H16C . . . 109.00 no
H16A C16 H16B . . . 109.00 no
O4 C17 H17A . . . 109.00 no
O4 C17 H17B . . . 109.00 no
O4 C17 H17C . . . 109.00 no
H17A C17 H17B . . . 109.00 no
H17A C17 H17C . . . 109.00 no
H17B C17 H17C . . . 109.00 no

loop_
_geom_bond_atom_site_label_1
_geom_bond_atom_site_label_2
_geom_bond_site_symmetry_1
_geom_bond_site_symmetry_2
_geom_bond_distance
_geom_bond_publ_flag
S1 C9 . . 1.6666(17) no
O1 C7 . . 1.220(2) no
O2 N5 . . 1.2215(19) no
O3 N5 . . 1.227(2) no
O4 C17 . . 1.383(3) no
O4 H4B . . 0.8200 no
N1 C7 . . 1.358(2) no
N1 C6 . . 1.389(2) no
N2 N3 . . 1.353(2) no
N2 C8 . . 1.292(2) no
N3 C9 . . 1.365(2) no
N4 C10 . . 1.428(2) no
N4 C9 . . 1.331(2) no
N5 C3 . . 1.458(2) no
N1 H1 . . 0.8600 no
N3 H3 . . 0.8600 no
N4 H4A . . 0.8600 no
C1 C2 . . 1.381(2) no
C1 C8 . . 1.451(2) no
C1 C6 . . 1.402(2) no
C2 C3 . . 1.384(2) no
C3 C4 . . 1.385(2) no
C4 C5 . . 1.374(2) no
C5 C6 . . 1.381(2) no
C7 C8 . . 1.502(2) no
C10 C11 . . 1.389(2) no
C10 C15 . . 1.381(2) no
C11 C16 . . 1.496(3) no
C11 C12 . . 1.392(2) no
C12 C13 . . 1.374(3) no
C13 C14 . . 1.373(3) no
C14 C15 . . 1.384(3) no
C2 H2 . . 0.9300 no
C4 H4 . . 0.9300 no
C5 H5 . . 0.9300 no
C12 H12 . . 0.9300 no
C13 H13 . . 0.9300 no
C14 H14 . . 0.9300 no
C15 H15 . . 0.9300 no
C16 H16C . . 0.9600 no
C16 H16A . . 0.9600 no
C16 H16B . . 0.9600 no
C17 H17A . . 0.9600 no
C17 H17B . . 0.9600 no
C17 H17C . . 0.9600 no

loop_
_geom_hbond_atom_site_label_D
_geom_hbond_atom_site_label_H
_geom_hbond_atom_site_label_A
_geom_hbond_site_symmetry_A
_geom_hbond_distance_DH
_geom_hbond_distance_HA
_geom_hbond_distance_DA
_geom_hbond_angle_DHA
_geom_hbond_publ_flag
N3 H3 O1 . 0.86 2.04 2.7074(17) 134 yes
N4 H4A N2 . 0.86 2.20 2.6254(18) 110 yes
N1 H1 O4 4_555 0.86 2.02 2.8394(19) 160 yes
O4 H4B S1 3_656 0.82 2.55 3.3485(14) 164 yes
C16 H16C O3 4_564 0.96 2.45 3.342(3) 154 yes

loop_
_geom_torsion_atom_site_label_1
_geom_torsion_atom_site_label_2
_geom_torsion_atom_site_label_3
_geom_torsion_atom_site_label_4
_geom_torsion_site_symmetry_1
_geom_torsion_site_symmetry_2
_geom_torsion_site_symmetry_3
_geom_torsion_site_symmetry_4
_geom_torsion
_geom_torsion_publ_flag
C7 N1 C6 C1 . . . . 1.2(2) no
C7 N1 C6 C5 . . . . -178.24(19) no
C6 N1 C7 O1 . . . . -179.54(19) no
C6 N1 C7 C8 . . . . -1.4(2) no
C8 N2 N3 C9 . . . . 171.16(17) no
N3 N2 C8 C1 . . . . 177.28(17) no
N3 N2 C8 C7 . . . . -4.8(3) no
N2 N3 C9 S1 . . . . 175.23(13) no
N2 N3 C9 N4 . . . . -5.1(2) no
C10 N4 C9 S1 . . . . 7.3(3) no
C10 N4 C9 N3 . . . . -172.36(17) no
C9 N4 C10 C11 . . . . -137.33(19) no
C9 N4 C10 C15 . . . . 47.0(3) no
O2 N5 C3 C2 . . . . 4.6(3) no
O2 N5 C3 C4 . . . . -174.76(18) no
O3 N5 C3 C2 . . . . -174.74(18) no
O3 N5 C3 C4 . . . . 5.9(3) no
C6 C1 C2 C3 . . . . 0.0(3) no
C8 C1 C2 C3 . . . . -178.49(19) no
C2 C1 C6 N1 . . . . -179.38(17) no
C2 C1 C6 C5 . . . . 0.1(3) no
C8 C1 C6 N1 . . . . -0.5(2) no
C8 C1 C6 C5 . . . . 178.98(18) no
C2 C1 C8 N2 . . . . -3.3(3) no
C2 C1 C8 C7 . . . . 178.38(19) no
C6 C1 C8 N2 . . . . 178.05(18) no
C6 C1 C8 C7 . . . . -0.3(2) no
C1 C2 C3 N5 . . . . -179.37(17) no
C1 C2 C3 C4 . . . . 0.0(3) no
N5 C3 C4 C5 . . . . 179.22(18) no
C2 C3 C4 C5 . . . . -0.2(3) no
C3 C4 C5 C6 . . . . 0.3(3) no
C4 C5 C6 N1 . . . . 179.14(19) no
C4 C5 C6 C1 . . . . -0.3(3) no
O1 C7 C8 N2 . . . . 0.9(3) no
O1 C7 C8 C1 . . . . 179.19(19) no
N1 C7 C8 N2 . . . . -177.33(18) no
N1 C7 C8 C1 . . . . 1.0(2) no
N4 C10 C11 C12 . . . . -177.02(18) no
N4 C10 C11 C16 . . . . 2.9(3) no
C15 C10 C11 C12 . . . . -1.4(3) no
C15 C10 C11 C16 . . . . 178.6(2) no
N4 C10 C15 C14 . . . . 177.10(18) no
C11 C10 C15 C14 . . . . 1.6(3) no
C10 C11 C12 C13 . . . . 0.6(3) no
C16 C11 C12 C13 . . . . -179.4(2) no
C11 C12 C13 C14 . . . . 0.0(3) no
C12 C13 C14 C15 . . . . 0.2(3) no
C13 C14 C15 C10 . . . . -1.0(3) no
